data_4121788
loop_
_publ_author_name
'Dai, Feng-Rong'
'Sambasivam, Uma'
'Hammerstrom, Alex J.'
'Wang, Zhenqiang'

_publ_section_title
;
 Synthetic Supercontainers Exhibit Distinct Solution versus Solid State
 Guest-Binding Behavior.
;
_journal_issue 20
_journal_name_full 'Journal of the American Chemical Society'
_journal_page_first 7480
_journal_page_last 7491
_journal_paper_doi 10.1021/ja502839b
_journal_volume 136
_journal_year 2014
_chemical_formula_moiety 'C432 H516 Co24 O126 S24'
_chemical_formula_sum 'C432 H516 Co24 O126 S24'
_chemical_formula_weight 9908.21
_chemical_name_systematic
; 
 ? 
;
_space_group_IT_number 87
_symmetry_cell_setting tetragonal
_symmetry_space_group_name_Hall '-I 4'
_symmetry_space_group_name_H-M 'I 4/m'
_atom_sites_solution_hydrogens geom
_atom_sites_solution_primary direct
_atom_sites_solution_secondary difmap
_audit_creation_method SHELXL-97
_cell_angle_alpha 90.00
_cell_angle_beta 90.00
_cell_angle_gamma 90.00
_cell_formula_units_Z 2
_cell_length_a 29.5252(14)
_cell_length_b 29.5252(14)
_cell_length_c 42.576(4)
_cell_measurement_reflns_used 9664
_cell_measurement_temperature 100(2)
_cell_measurement_theta_max 19.88
_cell_measurement_theta_min 2.18
_cell_volume 37115(4)
_computing_cell_refinement 'Bruker SMART'
_computing_data_collection 'Bruker SMART'
_computing_data_reduction 'Bruker SAINT'
_computing_molecular_graphics 'Bruker SHELXTL'
_computing_publication_material 'Bruker SHELXTL'
_computing_structure_refinement 'SHELXL-97 (Sheldrick, 1997)'
_computing_structure_solution 'SHELXS-97 (Sheldrick, 1990)'
_diffrn_ambient_temperature 100(2)
_diffrn_measured_fraction_theta_full 0.997
_diffrn_measured_fraction_theta_max 0.997
_diffrn_measurement_device_type 'CCD area detector'
_diffrn_measurement_method 'phi and omega scans'
_diffrn_radiation_monochromator graphite
_diffrn_radiation_source 'fine-focus sealed tube'
_diffrn_radiation_type MoK\a
_diffrn_radiation_wavelength 0.71073
_diffrn_reflns_av_R_equivalents 0.0647
_diffrn_reflns_av_sigmaI/netI 0.0295
_diffrn_reflns_limit_h_max 28
_diffrn_reflns_limit_h_min -28
_diffrn_reflns_limit_k_max 28
_diffrn_reflns_limit_k_min -28
_diffrn_reflns_limit_l_max 40
_diffrn_reflns_limit_l_min -40
_diffrn_reflns_number 109385
_diffrn_reflns_theta_full 19.91
_diffrn_reflns_theta_max 19.91
_diffrn_reflns_theta_min 1.91
_exptl_absorpt_coefficient_mu 0.638
_exptl_absorpt_correction_T_max 0.7890
_exptl_absorpt_correction_T_min 0.6931
_exptl_absorpt_correction_type multi-scan
_exptl_absorpt_process_details SADABS
_exptl_crystal_colour red
_exptl_crystal_density_diffrn 0.887
_exptl_crystal_density_method 'not measured'
_exptl_crystal_description block
_exptl_crystal_F_000 10296
_exptl_crystal_size_max 0.62
_exptl_crystal_size_mid 0.39
_exptl_crystal_size_min 0.39
_platon_squeeze_details
;
;
_refine_diff_density_max 1.592
_refine_diff_density_min -1.307
_refine_diff_density_rms 0.126
_refine_ls_extinction_method none
_refine_ls_goodness_of_fit_ref 1.236
_refine_ls_hydrogen_treatment constr
_refine_ls_matrix_type full
_refine_ls_number_parameters 712
_refine_ls_number_reflns 8700
_refine_ls_number_restraints 313
_refine_ls_restrained_S_all 1.283
_refine_ls_R_factor_all 0.1161
_refine_ls_R_factor_gt 0.1010
_refine_ls_shift/su_max 0.002
_refine_ls_shift/su_mean 0.000
_refine_ls_structure_factor_coef Fsqd
_refine_ls_weighting_details 'calc w=1/[\s^2^(Fo^2^)+(0.2400P)^2^+0.0000P] where P=(Fo^2^+2Fc^2^)/3'
_refine_ls_weighting_scheme calc
_refine_ls_wR_factor_gt 0.3149
_refine_ls_wR_factor_ref 0.3355
_reflns_number_gt 6677
_reflns_number_total 8700
_reflns_threshold_expression >2sigma(I)
_cod_data_source_file ja502839b_si_006.cif
_cod_data_source_block MOSC-II-tOc-Co
_cod_depositor_comments
;
The following automatic conversions were performed:

'_symmetry_cell_setting' value 'Tetragonal' changed to 'tetragonal'
according to
/usr/data/users/saulius/crontab/automatic-downloads/rss-feeds/ACS/lib/dictionaries/cif_core.dic
dictionary named 'cif_core.dic' version 2.4.2 from 2011-04-26.

Automatic conversion script
Id: cif_fix_values 2281 2013-09-26 08:29:07Z andrius 

 Adding full bibliography for 4121782--4121788.cif.
;
_cod_original_sg_symbol_H-M I4/m
_cod_database_code 4121788

loop_
_symmetry_equiv_pos_as_xyz
'x, y, z'
'-y, x, z'
'-x, -y, z'
'y, -x, z'
'x+1/2, y+1/2, z+1/2'
'-y+1/2, x+1/2, z+1/2'
'-x+1/2, -y+1/2, z+1/2'
'y+1/2, -x+1/2, z+1/2'
'-x, -y, -z'
'y, -x, -z'
'x, y, -z'
'-y, x, -z'
'-x+1/2, -y+1/2, -z+1/2'
'y+1/2, -x+1/2, -z+1/2'
'x+1/2, y+1/2, -z+1/2'
'-y+1/2, x+1/2, -z+1/2'

loop_
_atom_site_label
_atom_site_type_symbol
_atom_site_fract_x
_atom_site_fract_y
_atom_site_fract_z
_atom_site_U_iso_or_equiv
_atom_site_adp_type
_atom_site_occupancy
_atom_site_symmetry_multiplicity
_atom_site_calc_flag
_atom_site_refinement_flags
Co1 Co 0.80962(4) 0.74417(4) 1.03549(3) 0.0330(5) Uani 1 1 d .
Co2 Co 0.90210(4) 0.70198(4) 1.03524(3) 0.0347(5) Uani 1 1 d .
Co3 Co 1.01837(4) 0.93054(4) 1.21447(3) 0.0337(5) Uani 1 1 d .
S1 S 0.73568(8) 0.68442(9) 1.06589(6) 0.0466(8) Uani 1 1 d .
S2 S 0.90653(8) 0.60730(9) 1.06571(6) 0.0503(8) Uani 1 1 d .
S3 S 1.03140(8) 0.87009(8) 1.27284(6) 0.0400(7) Uani 1 1 d .
O1 O 0.8644(2) 0.7436(3) 1.0000 0.036(2) Uani 1 2 d S
O2 O 0.7723(3) 0.7155(2) 1.0000 0.034(2) Uani 1 2 d S
O3 O 0.75193(18) 0.73006(19) 1.06388(13) 0.0396(16) Uani 1 1 d .
O4 O 0.6960(2) 0.6770(2) 1.08467(15) 0.0573(19) Uani 1 1 d .
O5 O 0.83607(18) 0.67952(19) 1.04734(14) 0.0369(16) Uani 1 1 d .
O6 O 0.92974(19) 0.6502(2) 1.06385(15) 0.0513(18) Uani 1 1 d .
O7 O 0.9278(2) 0.5731(2) 1.08480(17) 0.062(2) Uani 1 1 d .
O8 O 0.9039(3) 0.6545(3) 1.0000 0.041(2) Uani 1 2 d S
O9 O 0.7845(2) 0.8066(2) 1.02619(16) 0.0495(17) Uani 1 1 d .
O10 O 0.8372(2) 0.77551(19) 1.07254(15) 0.0455(17) Uani 1 1 d .
O11 O 0.9067(2) 0.7442(2) 1.07226(14) 0.0471(17) Uani 1 1 d .
O12 O 0.9662(2) 0.7229(2) 1.02616(16) 0.0484(17) Uani 1 1 d .
O13 O 1.0000 1.0000 1.1981(3) 0.042(3) Uani 1 4 d S
O14 O 1.0313(2) 0.8699(2) 1.23947(13) 0.0454(17) Uani 1 1 d .
O15 O 1.0416(2) 0.8284(2) 1.28820(14) 0.0483(17) Uani 1 1 d .
O16 O 1.0596(2) 0.9645(2) 1.24606(13) 0.0425(16) Uani 1 1 d .
O17 O 1.0710(2) 0.9145(2) 1.18509(14) 0.0517(18) Uani 1 1 d .
O18 O 0.9808(2) 0.8941(2) 1.18438(14) 0.0457(17) Uani 1 1 d .
C1 C 0.7408(5) 0.6833(4) 1.0000 0.045(3) Uani 1 2 d SU
C2 C 0.7235(4) 0.6662(4) 1.0277(3) 0.067(3) Uani 1 1 d U
C3 C 0.6924(5) 0.6282(5) 1.0265(3) 0.105(3) Uani 1 1 d U
H3A H 0.6852 0.6132 1.0456 0.126 Uiso 1 1 calc R
C4 C 0.6734(8) 0.6132(7) 1.0000 0.138(4) Uani 1 2 d SDU
C5 C 0.6392(8) 0.5740(7) 1.0000 0.177(5) Uani 1 2 d SDU
C6 C 0.6029(7) 0.5774(8) 0.9754(5) 0.215(7) Uani 1 1 d DU
H6A H 0.5828 0.5511 0.9768 0.323 Uiso 1 1 calc R
H6B H 0.6169 0.5783 0.9545 0.323 Uiso 1 1 calc R
H6C H 0.5853 0.6052 0.9787 0.323 Uiso 1 1 calc R
C7 C 0.6631(9) 0.5276(6) 1.0000 0.227(6) Uani 1 2 d SDU
H7A H 0.6826 0.5289 1.0180 0.272 Uiso 1 1 d R
C8 C 0.6384(10) 0.4804(7) 1.0000 0.247(7) Uani 1 2 d SDU
C9 C 0.6774(11) 0.4430(9) 1.0000 0.279(9) Uani 1 2 d SDU
H9A H 0.6959 0.4460 1.0184 0.419 Uiso 1 1 d R
H9B H 0.6633 0.4137 1.0000 0.419 Uiso 1 2 d SR
C10 C 0.6174(9) 0.4763(9) 0.9646(5) 0.295(9) Uani 1 1 d DU
H10A H 0.5925 0.4981 0.9622 0.442 Uiso 1 1 calc R
H10B H 0.6059 0.4456 0.9613 0.442 Uiso 1 1 calc R
H10C H 0.6411 0.4829 0.9491 0.442 Uiso 1 1 calc R
C11 C 0.8231(3) 0.6497(3) 1.0680(2) 0.038(2) Uani 1 1 d .
C12 C 0.7783(3) 0.6489(3) 1.0810(2) 0.043(2) Uani 1 1 d .
C13 C 0.7663(4) 0.6171(4) 1.1040(3) 0.075(4) Uani 1 1 d .
H13A H 0.7366 0.6186 1.1124 0.090 Uiso 1 1 calc R
C14 C 0.7938(4) 0.5848(4) 1.1149(3) 0.083(4) Uani 1 1 d D
C15 C 0.8357(4) 0.5836(4) 1.1024(3) 0.083(4) Uani 1 1 d .
H15A H 0.8558 0.5601 1.1086 0.100 Uiso 1 1 calc R
C16 C 0.8510(4) 0.6162(4) 1.0803(2) 0.055(3) Uani 1 1 d .
C17 C 0.7772(6) 0.5447(6) 1.1362(4) 0.152(8) Uani 1 1 d D
C18 C 0.7838(9) 0.4992(6) 1.1174(7) 0.261(18) Uani 1 1 d .
H18A H 0.8160 0.4950 1.1126 0.391 Uiso 1 1 calc R
H18B H 0.7665 0.5007 1.0977 0.391 Uiso 1 1 calc R
H18C H 0.7730 0.4738 1.1301 0.391 Uiso 1 1 calc R
C19 C 0.7268(5) 0.5459(5) 1.1416(4) 0.118(6) Uani 1 1 d .
H19A H 0.7189 0.5734 1.1533 0.177 Uiso 1 1 calc R
H19B H 0.7176 0.5192 1.1536 0.177 Uiso 1 1 calc R
H19C H 0.7111 0.5461 1.1213 0.177 Uiso 1 1 calc R
C20 C 0.8106(8) 0.5432(6) 1.1650(4) 0.244(9) Uani 1 1 d DU
H20A H 0.8410 0.5348 1.1569 0.292 Uiso 1 1 calc R
H20B H 0.8006 0.5184 1.1790 0.292 Uiso 1 1 calc R
C21 C 0.8162(7) 0.5869(7) 1.1855(5) 0.256(9) Uani 1 1 d DU
C22 C 0.8512(10) 0.6196(10) 1.1721(7) 0.51(5) Uani 1 1 d D
H22A H 0.8534 0.6462 1.1857 0.767 Uiso 1 1 calc R
H22B H 0.8418 0.6290 1.1510 0.767 Uiso 1 1 calc R
H22C H 0.8807 0.6045 1.1710 0.767 Uiso 1 1 calc R
C23 C 0.8316(9) 0.5705(9) 1.2187(5) 0.292(10) Uani 1 1 d DU
H23A H 0.8365 0.5968 1.2323 0.437 Uiso 1 1 calc R
H23B H 0.8599 0.5533 1.2167 0.437 Uiso 1 1 calc R
H23C H 0.8081 0.5511 1.2278 0.437 Uiso 1 1 calc R
C24 C 0.7695(7) 0.6119(8) 1.1891(6) 0.262(10) Uani 1 1 d DU
H24A H 0.7736 0.6396 1.2014 0.392 Uiso 1 1 calc R
H24B H 0.7479 0.5919 1.1998 0.392 Uiso 1 1 calc R
H24C H 0.7577 0.6197 1.1682 0.392 Uiso 1 1 calc R
C25 C 0.9000(4) 0.6106(4) 1.0000 0.030(3) Uani 1 2 d SU
C26 C 0.8985(3) 0.5849(3) 1.0275(3) 0.049(3) Uani 1 1 d .
C27 C 0.8898(3) 0.5381(3) 1.0281(3) 0.059(3) Uani 1 1 d .
H27A H 0.8874 0.5225 1.0475 0.071 Uiso 1 1 calc R
C28 C 0.8846(4) 0.5152(4) 1.0000 0.055(4) Uani 1 2 d SD
C29 C 0.8750(6) 0.4632(4) 1.0000 0.083(6) Uani 1 2 d SD
C30 C 0.8404(8) 0.4534(5) 1.0275(5) 0.197(10) Uani 1 1 d D
H30A H 0.8554 0.4582 1.0478 0.296 Uiso 1 1 calc R
H30B H 0.8299 0.4220 1.0261 0.296 Uiso 1 1 calc R
H30C H 0.8144 0.4739 1.0257 0.296 Uiso 1 1 calc R
C31 C 0.9214(11) 0.4396(8) 1.0000 0.391(19) Uani 1 2 d SDU
H31A H 0.9375 0.4508 1.0180 0.470 Uiso 1 1 d R
C32 C 0.9345(12) 0.3904(9) 1.0000 0.395(19) Uani 1 2 d SDU
C33 C 0.9653(12) 0.3793(11) 1.0290(7) 0.400(19) Uani 1 1 d DU
H33A H 0.9492 0.3871 1.0484 0.600 Uiso 1 1 calc R
H33B H 0.9934 0.3970 1.0277 0.600 Uiso 1 1 calc R
H33C H 0.9726 0.3469 1.0291 0.600 Uiso 1 1 calc R
C34 C 0.8923(15) 0.3586(13) 1.0000 0.41(2) Uani 1 2 d SDU
H34A H 0.8744 0.3644 0.9816 0.608 Uiso 1 1 d R
H34B H 0.9020 0.3276 1.0000 0.608 Uiso 1 2 d SR
C35 C 0.7793(4) 0.8251(4) 1.0000 0.040(3) Uani 1 2 d S
C36 C 0.7653(4) 0.8749(4) 1.0000 0.046(4) Uani 1 2 d S
C37 C 0.7594(4) 0.8982(4) 1.0273(3) 0.070(3) Uani 1 1 d .
H37A H 0.7626 0.8829 1.0468 0.084 Uiso 1 1 calc R
C38 C 0.9851(5) 0.7286(4) 1.0000 0.045(4) Uani 1 2 d S
C39 C 1.0344(5) 0.7414(5) 1.0000 0.059(4) Uani 1 2 d S
C40 C 1.0577(4) 0.7493(5) 1.0272(3) 0.076(4) Uani 1 1 d .
H40A H 1.0420 0.7475 1.0466 0.091 Uiso 1 1 calc R
C41 C 0.8781(4) 0.7721(3) 1.0820(2) 0.048(3) Uani 1 1 d .
C42 C 0.8930(3) 0.8029(3) 1.1080(2) 0.046(3) Uani 1 1 d .
C43 C 0.8658(4) 0.8362(4) 1.1186(3) 0.087(4) Uani 1 1 d .
H43A H 0.8359 0.8381 1.1106 0.104 Uiso 1 1 calc R
C44 C 0.8798(4) 0.8683(4) 1.1408(3) 0.083(4) Uani 1 1 d .
H44A H 0.8599 0.8920 1.1470 0.099 Uiso 1 1 calc R
C45 C 0.9228(3) 0.8652(3) 1.1537(2) 0.055(3) Uani 1 1 d .
C46 C 0.9516(4) 0.8309(4) 1.1422(3) 0.087(4) Uani 1 1 d .
H46A H 0.9814 0.8283 1.1503 0.104 Uiso 1 1 calc R
C47 C 0.9369(4) 0.8007(4) 1.1191(3) 0.082(4) Uani 1 1 d .
H47A H 0.9572 0.7787 1.1110 0.098 Uiso 1 1 calc R
C48 C 0.9409(4) 0.8985(3) 1.1757(2) 0.043(2) Uani 1 1 d .
C49 C 1.0711(4) 0.9101(4) 1.2858(2) 0.084(4) Uani 1 1 d D
C50 C 1.0809(5) 0.9019(7) 1.3165(5) 0.175(6) Uani 1 1 d DU
H50A H 1.0746 0.8724 1.3242 0.210 Uiso 1 1 calc R
C51 C 1.0996(6) 0.9335(8) 1.3379(5) 0.181(5) Uani 1 1 d DU
C52 C 1.1261(7) 0.9237(8) 1.3702(5) 0.189(5) Uani 1 1 d DU
C53 C 1.1171(9) 0.9671(8) 1.3898(5) 0.221(12) Uani 1 1 d .
H53A H 1.0845 0.9735 1.3901 0.331 Uiso 1 1 calc R
H53B H 1.1332 0.9927 1.3804 0.331 Uiso 1 1 calc R
H53C H 1.1277 0.9625 1.4114 0.331 Uiso 1 1 calc R
C54 C 1.1073(8) 0.8831(6) 1.3844(5) 0.175(7) Uani 1 1 d U
H54A H 1.0744 0.8865 1.3866 0.263 Uiso 1 1 calc R
H54B H 1.1209 0.8785 1.4052 0.263 Uiso 1 1 calc R
H54C H 1.1139 0.8569 1.3710 0.263 Uiso 1 1 calc R
C55 C 1.1795(6) 0.9113(6) 1.3660(4) 0.186(5) Uani 1 1 d DU
H55A H 1.1955 0.9396 1.3662 0.223 Uiso 1 1 d R
H55B H 1.1876 0.8954 1.3849 0.223 Uiso 1 1 d R
C56 C 1.1933(6) 0.8835(6) 1.3366(4) 0.201(6) Uani 1 1 d DU
C57 C 1.2465(6) 0.8843(9) 1.3336(7) 0.286(10) Uani 1 1 d DU
H57A H 1.2557 0.8662 1.3154 0.428 Uiso 1 1 calc R
H57B H 1.2600 0.8716 1.3527 0.428 Uiso 1 1 calc R
H57C H 1.2568 0.9156 1.3309 0.428 Uiso 1 1 calc R
C58 C 1.1769(5) 0.8342(5) 1.3398(4) 0.148(7) Uani 1 1 d D
H58A H 1.1876 0.8165 1.3218 0.221 Uiso 1 1 calc R
H58B H 1.1437 0.8337 1.3403 0.221 Uiso 1 1 calc R
H58C H 1.1888 0.8211 1.3592 0.221 Uiso 1 1 calc R
C59 C 1.1745(10) 0.9058(10) 1.3060(5) 0.62(5) Uani 1 1 d DU
H59A H 1.1849 0.8885 1.2877 0.932 Uiso 1 1 calc R
H59B H 1.1856 0.9370 1.3045 0.932 Uiso 1 1 calc R
H59C H 1.1414 0.9059 1.3066 0.932 Uiso 1 1 calc R
C60 C 0.9791(4) 0.8873(5) 1.2853(3) 0.090(4) Uani 1 1 d U
C61 C 0.9729(9) 0.8817(8) 1.3179(6) 0.195(9) Uani 1 1 d U
H61A H 0.9954 0.8646 1.3287 0.234 Uiso 1 1 calc R
C62 C 1.0785(3) 0.9517(3) 1.2715(2) 0.037(2) Uani 1 1 d D

loop_
_atom_site_aniso_label
_atom_site_aniso_U_11
_atom_site_aniso_U_22
_atom_site_aniso_U_33
_atom_site_aniso_U_23
_atom_site_aniso_U_13
_atom_site_aniso_U_12
Co1 0.0316(8) 0.0261(8) 0.0414(9) -0.0014(5) -0.0014(5) -0.0032(5)
Co2 0.0303(9) 0.0311(8) 0.0428(9) -0.0016(5) 0.0002(5) -0.0073(5)
Co3 0.0361(8) 0.0404(9) 0.0245(9) -0.0038(5) -0.0004(5) -0.0004(5)
S1 0.0378(16) 0.0560(18) 0.0461(16) 0.0019(12) 0.0031(12) -0.0078(12)
S2 0.0393(15) 0.0456(17) 0.0660(19) 0.0138(14) -0.0007(13) 0.0048(13)
S3 0.0425(15) 0.0372(15) 0.0403(17) 0.0056(12) 0.0014(12) 0.0018(11)
O1 0.029(5) 0.033(5) 0.046(5) 0.000 0.000 -0.009(4)
O2 0.040(5) 0.025(5) 0.039(5) 0.000 0.000 -0.015(4)
O3 0.038(4) 0.041(4) 0.040(4) -0.001(3) 0.009(3) -0.001(3)
O4 0.039(4) 0.078(5) 0.056(4) 0.008(4) 0.005(3) -0.005(3)
O5 0.030(3) 0.028(3) 0.053(4) 0.012(3) -0.001(3) -0.006(3)
O6 0.033(4) 0.053(4) 0.068(5) 0.013(3) -0.008(3) 0.001(3)
O7 0.042(4) 0.070(5) 0.075(5) 0.019(4) -0.005(4) 0.005(4)
O8 0.043(5) 0.033(6) 0.048(6) 0.000 0.000 0.002(4)
O9 0.064(5) 0.025(4) 0.060(5) 0.007(3) -0.003(4) 0.005(3)
O10 0.034(4) 0.041(4) 0.061(4) -0.007(3) -0.012(3) -0.002(3)
O11 0.038(4) 0.049(4) 0.054(4) -0.023(3) -0.006(3) 0.000(3)
O12 0.027(4) 0.059(5) 0.059(5) -0.001(3) 0.000(3) -0.008(3)
O13 0.039(4) 0.039(4) 0.047(8) 0.000 0.000 0.000
O14 0.054(4) 0.048(4) 0.034(4) 0.003(3) -0.008(3) 0.012(3)
O15 0.053(4) 0.045(4) 0.047(4) 0.011(3) -0.003(3) 0.003(3)
O16 0.049(4) 0.047(4) 0.032(4) 0.004(3) -0.019(3) -0.004(3)
O17 0.057(5) 0.053(4) 0.045(4) -0.019(3) 0.015(4) 0.000(4)
O18 0.037(4) 0.056(4) 0.044(4) -0.016(3) -0.007(3) 0.003(3)
C1 0.047(7) 0.043(7) 0.045(7) 0.000 0.000 0.002(6)
C2 0.069(6) 0.069(6) 0.062(5) 0.019(5) 0.006(5) -0.012(5)
C3 0.106(6) 0.111(6) 0.097(6) 0.019(5) 0.012(5) -0.030(5)
C4 0.135(7) 0.156(7) 0.122(7) 0.000 0.000 -0.023(6)
C5 0.168(7) 0.187(7) 0.177(8) 0.000 0.000 -0.033(6)
C6 0.198(9) 0.237(11) 0.211(10) -0.003(8) -0.032(7) -0.041(7)
C7 0.228(8) 0.213(7) 0.240(9) 0.000 0.000 -0.009(6)
C8 0.254(9) 0.226(8) 0.262(9) 0.000 0.000 -0.010(6)
C9 0.282(12) 0.256(10) 0.299(13) 0.000 0.000 0.016(9)
C10 0.299(12) 0.297(12) 0.289(11) -0.007(8) -0.032(8) -0.019(8)
C11 0.044(6) 0.034(6) 0.037(6) 0.009(5) -0.006(5) -0.014(5)
C12 0.028(6) 0.053(6) 0.047(6) -0.004(5) 0.012(5) -0.008(5)
C13 0.051(7) 0.065(8) 0.109(10) 0.029(8) 0.029(7) -0.005(6)
C14 0.059(8) 0.080(9) 0.112(10) 0.073(8) 0.031(7) 0.005(7)
C15 0.073(9) 0.057(8) 0.119(11) 0.057(8) 0.028(8) 0.011(6)
C16 0.065(7) 0.054(7) 0.048(6) 0.006(6) 0.002(6) -0.010(6)
C17 0.127(16) 0.153(18) 0.177(19) 0.063(15) 0.072(14) 0.019(13)
C18 0.25(3) 0.066(12) 0.47(5) 0.049(19) 0.19(3) 0.027(15)
C19 0.134(14) 0.089(10) 0.132(13) 0.031(9) 0.055(11) 0.015(9)
C20 0.220(16) 0.285(19) 0.226(14) 0.082(13) 0.036(15) -0.044(15)
C21 0.233(15) 0.293(18) 0.243(14) 0.064(12) 0.032(14) -0.040(14)
C22 0.46(7) 0.85(11) 0.22(3) -0.11(5) 0.13(4) -0.41(8)
C23 0.300(13) 0.301(14) 0.274(13) 0.020(9) -0.006(10) -0.002(9)
C24 0.232(18) 0.30(2) 0.25(2) 0.052(16) 0.033(17) -0.048(16)
C25 0.024(6) 0.015(6) 0.052(7) 0.000 0.000 0.000(5)
C26 0.029(6) 0.029(6) 0.089(8) -0.003(5) -0.001(5) -0.002(4)
C27 0.043(7) 0.034(7) 0.099(9) 0.008(6) 0.004(6) 0.001(5)
C28 0.017(7) 0.018(8) 0.130(16) 0.000 0.000 0.001(6)
C29 0.071(12) 0.039(10) 0.139(17) 0.000 0.000 -0.007(9)
C30 0.22(2) 0.068(11) 0.30(3) 0.005(13) 0.08(2) -0.064(13)
C31 0.40(2) 0.39(2) 0.39(2) 0.000 0.000 0.015(12)
C32 0.40(2) 0.39(2) 0.40(2) 0.000 0.000 0.011(9)
C33 0.41(2) 0.38(2) 0.40(3) -0.034(17) -0.019(14) 0.044(18)
C34 0.41(2) 0.40(2) 0.41(2) 0.000 0.000 0.001(9)
C35 0.033(8) 0.015(8) 0.071(12) 0.000 0.000 -0.004(6)
C36 0.045(9) 0.027(8) 0.067(11) 0.000 0.000 0.008(6)
C37 0.107(10) 0.038(8) 0.066(8) 0.009(6) -0.009(7) 0.018(6)
C38 0.035(10) 0.029(8) 0.071(12) 0.000 0.000 -0.009(6)
C39 0.038(10) 0.062(10) 0.077(12) 0.000 0.000 -0.004(8)
C40 0.030(7) 0.137(12) 0.061(8) -0.008(7) 0.001(6) -0.024(7)
C41 0.067(9) 0.043(7) 0.033(6) -0.005(5) 0.005(6) -0.013(6)
C42 0.030(6) 0.047(6) 0.060(7) -0.003(6) -0.008(5) -0.002(5)
C43 0.078(9) 0.099(10) 0.083(9) -0.048(8) -0.035(7) 0.009(8)
C44 0.056(8) 0.090(9) 0.102(10) -0.049(8) -0.024(7) 0.031(7)
C45 0.054(7) 0.048(7) 0.062(7) -0.014(6) -0.007(6) 0.002(6)
C46 0.058(8) 0.089(9) 0.113(10) -0.071(8) -0.032(7) 0.021(7)
C47 0.067(9) 0.065(8) 0.113(10) -0.062(8) -0.027(7) 0.015(6)
C48 0.049(7) 0.033(6) 0.047(6) -0.002(5) -0.001(6) 0.009(6)
C49 0.144(12) 0.056(8) 0.054(8) 0.033(6) -0.058(7) -0.039(8)
C50 0.201(9) 0.157(9) 0.167(9) 0.017(7) -0.051(8) -0.039(8)
C51 0.223(10) 0.156(10) 0.165(10) 0.018(8) -0.057(9) -0.026(9)
C52 0.224(11) 0.164(10) 0.180(10) 0.018(8) -0.058(10) -0.020(10)
C53 0.32(3) 0.146(19) 0.20(2) -0.029(18) 0.00(2) -0.01(2)
C54 0.220(16) 0.119(13) 0.188(18) 0.040(12) -0.033(16) 0.043(12)
C55 0.219(10) 0.161(11) 0.177(11) 0.012(9) -0.063(10) -0.008(11)
C56 0.227(12) 0.178(13) 0.198(13) -0.007(10) -0.061(12) -0.013(12)
C57 0.256(15) 0.29(2) 0.31(2) -0.057(18) 0.008(17) -0.031(19)
C58 0.128(14) 0.120(14) 0.194(19) -0.018(13) -0.036(13) 0.036(11)
C59 0.62(6) 0.62(6) 0.62(6) 0.000(11) -0.007(11) -0.001(11)
C60 0.087(7) 0.115(8) 0.068(7) 0.054(6) 0.036(6) 0.023(7)
C61 0.185(12) 0.210(12) 0.189(12) 0.023(9) 0.015(9) 0.034(9)
C62 0.051(6) 0.044(6) 0.016(5) -0.003(5) -0.006(5) -0.012(5)

loop_
_atom_type_symbol
_atom_type_description
_atom_type_scat_dispersion_real
_atom_type_scat_dispersion_imag
_atom_type_scat_source
C C 0.0033 0.0016 'International Tables Vol C Tables 4.2.6.8 and 6.1.1.4'
H H 0.0000 0.0000 'International Tables Vol C Tables 4.2.6.8 and 6.1.1.4'
O O 0.0106 0.0060 'International Tables Vol C Tables 4.2.6.8 and 6.1.1.4'
S S 0.1246 0.1234 'International Tables Vol C Tables 4.2.6.8 and 6.1.1.4'
Co Co 0.3494 0.9721 'International Tables Vol C Tables 4.2.6.8 and 6.1.1.4'

loop_
_geom_angle_atom_site_label_1
_geom_angle_atom_site_label_2
_geom_angle_atom_site_label_3
_geom_angle
_geom_angle_site_symmetry_1
_geom_angle_site_symmetry_3
O10 Co1 O9 83.2(3) . .
O10 Co1 O2 171.4(3) . .
O9 Co1 O2 92.0(3) . .
O10 Co1 O3 88.2(2) . .
O9 Co1 O3 89.8(2) . .
O2 Co1 O3 84.7(2) . .
O10 Co1 O5 94.5(2) . .
O9 Co1 O5 177.5(3) . .
O2 Co1 O5 90.1(3) . .
O3 Co1 O5 89.1(2) . .
O10 Co1 O1 104.2(2) . .
O9 Co1 O1 98.1(3) . .
O2 Co1 O1 83.5(2) . .
O3 Co1 O1 166.0(2) . .
O5 Co1 O1 83.5(3) . .
O11 Co2 O12 84.1(3) . .
O11 Co2 O8 172.9(3) . .
O12 Co2 O8 92.5(3) . .
O11 Co2 O6 88.3(3) . .
O12 Co2 O6 88.3(2) . .
O8 Co2 O6 85.3(2) . .
O11 Co2 O5 93.8(2) . .
O12 Co2 O5 176.9(2) . .
O8 Co2 O5 89.3(3) . .
O6 Co2 O5 89.3(2) . .
O11 Co2 O1 102.6(2) . .
O12 Co2 O1 99.7(3) . .
O8 Co2 O1 84.1(2) . .
O6 Co2 O1 166.9(3) . .
O5 Co2 O1 82.9(2) . .
O18 Co3 O17 84.6(3) . .
O18 Co3 O16 176.4(3) . .
O17 Co3 O16 93.6(3) . .
O18 Co3 O16 93.7(2) . 4_575
O17 Co3 O16 174.5(3) . 4_575
O16 Co3 O16 87.8(3) . 4_575
O18 Co3 O14 88.1(2) . .
O17 Co3 O14 88.6(3) . .
O16 Co3 O14 88.7(2) . .
O16 Co3 O14 86.1(2) 4_575 .
O18 Co3 O13 99.1(3) . .
O17 Co3 O13 101.9(3) . .
O16 Co3 O13 84.3(3) . .
O16 Co3 O13 83.6(3) 4_575 .
O14 Co3 O13 167.7(3) . .
O18 Co3 Co3 137.80(18) . 2_755
O17 Co3 Co3 79.5(2) . 2_755
O16 Co3 Co3 44.50(16) . 2_755
O16 Co3 Co3 105.10(17) 4_575 2_755
O14 Co3 Co3 129.83(17) . 2_755
O13 Co3 Co3 47.79(9) . 2_755
O18 Co3 Co3 77.97(19) . 4_575
O17 Co3 Co3 140.45(19) . 4_575
O16 Co3 Co3 105.34(17) . 4_575
O16 Co3 Co3 43.65(15) 4_575 4_575
O14 Co3 Co3 125.50(17) . 4_575
O13 Co3 Co3 47.79(9) . 4_575
Co3 Co3 Co3 90.0 2_755 4_575
O3 S1 O4 116.8(4) . .
O3 S1 C12 110.0(4) . .
O4 S1 C12 106.8(4) . .
O3 S1 C2 107.6(4) . .
O4 S1 C2 107.6(5) . .
C12 S1 C2 107.7(5) . .
O6 S2 O7 116.0(4) . .
O6 S2 C26 109.9(4) . .
O7 S2 C26 108.3(4) . .
O6 S2 C16 109.2(4) . .
O7 S2 C16 108.1(5) . .
C26 S2 C16 104.7(5) . .
O15 S3 O14 117.1(4) . .
O15 S3 C60 107.8(5) . .
O14 S3 C60 108.0(5) . .
O15 S3 C49 107.2(4) . .
O14 S3 C49 108.6(5) . .
C60 S3 C49 107.8(7) . .
Co1 O1 Co1 86.1(3) 11_557 .
Co1 O1 Co2 84.83(11) 11_557 11_557
Co1 O1 Co2 145.7(4) . 11_557
Co1 O1 Co2 145.7(4) 11_557 .
Co1 O1 Co2 84.83(11) . .
Co2 O1 Co2 84.3(3) 11_557 .
C1 O2 Co1 132.10(18) . .
C1 O2 Co1 132.10(18) . 11_557
Co1 O2 Co1 94.7(3) . 11_557
S1 O3 Co1 119.1(3) . .
C11 O5 Co2 130.2(5) . .
C11 O5 Co1 131.3(6) . .
Co2 O5 Co1 90.0(2) . .
S2 O6 Co2 118.9(3) . .
C25 O8 Co2 132.62(19) . 11_557
C25 O8 Co2 132.62(19) . .
Co2 O8 Co2 93.9(3) 11_557 .
C35 O9 Co1 128.1(7) . .
C41 O10 Co1 126.5(6) . .
C41 O11 Co2 128.4(6) . .
C38 O12 Co2 128.6(7) . .
Co3 O13 Co3 143.6(6) 2_755 4_575
Co3 O13 Co3 84.42(17) 2_755 .
Co3 O13 Co3 84.42(17) 4_575 .
Co3 O13 Co3 84.42(17) 2_755 3_775
Co3 O13 Co3 84.42(17) 4_575 3_775
Co3 O13 Co3 143.6(6) . 3_775
S3 O14 Co3 120.0(4) . .
C62 O16 Co3 131.7(5) . .
C62 O16 Co3 134.9(5) . 2_755
Co3 O16 Co3 91.8(2) . 2_755
C48 O17 Co3 126.5(6) 2_755 .
C48 O18 Co3 131.2(6) . .
O2 C1 C2 121.3(7) . 11_557
O2 C1 C2 121.3(7) . .
C2 C1 C2 117.3(14) 11_557 .
C1 C2 C3 119.1(11) . .
C1 C2 S1 127.2(9) . .
C3 C2 S1 113.7(9) . .
C4 C3 C2 123.6(14) . .
C4 C3 H3A 118.2 . .
C2 C3 H3A 118.2 . .
C3 C4 C3 115.2(18) 11_557 .
C3 C4 C5 121.8(9) 11_557 .
C3 C4 C5 121.8(9) . .
C6 C5 C6 89(2) . 11_557
C6 C5 C7 112.8(11) . .
C6 C5 C7 112.8(11) 11_557 .
C6 C5 C4 114.7(12) . .
C6 C5 C4 114.7(12) 11_557 .
C7 C5 C4 111.6(15) . .
C5 C6 H6A 109.5 . .
C5 C6 H6B 109.5 . .
H6A C6 H6B 109.5 . .
C5 C6 H6C 109.5 . .
H6A C6 H6C 109.5 . .
H6B C6 H6C 109.5 . .
C8 C7 C5 125.0(16) . .
C8 C7 H7A 108.2 . .
C5 C7 H7A 103.9 . .
C7 C8 C10 104.0(11) . .
C7 C8 C10 104.0(11) . 11_557
C10 C8 C10 135(3) . 11_557
C7 C8 C9 106.1(17) . .
C10 C8 C9 102.9(12) . .
C10 C8 C9 102.9(12) 11_557 .
C8 C9 H9A 110.2 . .
C8 C9 H9B 108.0 . .
H9A C9 H9B 109.4 . .
C8 C10 H10A 109.5 . .
C8 C10 H10B 109.5 . .
H10A C10 H10B 109.5 . .
C8 C10 H10C 109.5 . .
H10A C10 H10C 109.5 . .
H10B C10 H10C 109.5 . .
O5 C11 C16 124.1(8) . .
O5 C11 C12 122.9(8) . .
C16 C11 C12 112.9(8) . .
C13 C12 C11 120.9(9) . .
C13 C12 S1 118.3(7) . .
C11 C12 S1 120.6(7) . .
C14 C13 C12 124.6(10) . .
C14 C13 H13A 117.7 . .
C12 C13 H13A 117.7 . .
C13 C14 C15 116.0(9) . .
C13 C14 C17 123.5(12) . .
C15 C14 C17 119.6(11) . .
C14 C15 C16 122.4(10) . .
C14 C15 H15A 118.8 . .
C16 C15 H15A 118.8 . .
C15 C16 C11 122.9(10) . .
C15 C16 S2 115.2(8) . .
C11 C16 S2 121.5(7) . .
C19 C17 C14 112.1(13) . .
C19 C17 C20 120.1(15) . .
C14 C17 C20 106.0(12) . .
C19 C17 C18 102.7(15) . .
C14 C17 C18 108.1(14) . .
C20 C17 C18 107.2(17) . .
C17 C18 H18A 109.5 . .
C17 C18 H18B 109.5 . .
H18A C18 H18B 109.5 . .
C17 C18 H18C 109.5 . .
H18A C18 H18C 109.5 . .
H18B C18 H18C 109.5 . .
C17 C19 H19A 109.5 . .
C17 C19 H19B 109.5 . .
H19A C19 H19B 109.5 . .
C17 C19 H19C 109.5 . .
H19A C19 H19C 109.5 . .
H19B C19 H19C 109.5 . .
C17 C20 C21 118.5(14) . .
C17 C20 H20A 107.7 . .
C21 C20 H20A 107.7 . .
C17 C20 H20B 107.7 . .
C21 C20 H20B 107.7 . .
H20A C20 H20B 107.1 . .
C23 C21 C22 109.8(15) . .
C23 C21 C24 108.3(14) . .
C22 C21 C24 109.5(15) . .
C23 C21 C20 106.3(14) . .
C22 C21 C20 112.5(15) . .
C24 C21 C20 110.3(14) . .
C21 C22 H22A 109.5 . .
C21 C22 H22B 109.5 . .
H22A C22 H22B 109.5 . .
C21 C22 H22C 109.5 . .
H22A C22 H22C 109.5 . .
H22B C22 H22C 109.5 . .
C21 C23 H23A 109.5 . .
C21 C23 H23B 109.5 . .
H23A C23 H23B 109.5 . .
C21 C23 H23C 109.5 . .
H23A C23 H23C 109.5 . .
H23B C23 H23C 109.5 . .
C21 C24 H24A 109.5 . .
C21 C24 H24B 109.5 . .
H24A C24 H24B 109.5 . .
C21 C24 H24C 109.5 . .
H24A C24 H24C 109.5 . .
H24B C24 H24C 109.5 . .
O8 C25 C26 123.1(6) . 11_557
O8 C25 C26 123.1(6) . .
C26 C25 C26 113.8(11) 11_557 .
C27 C26 C25 123.9(10) . .
C27 C26 S2 111.9(8) . .
C25 C26 S2 124.2(7) . .
C28 C27 C26 119.0(10) . .
C28 C27 H27A 120.5 . .
C26 C27 H27A 120.5 . .
C27 C28 C27 119.7(12) 11_557 .
C27 C28 C29 120.1(6) 11_557 .
C27 C28 C29 120.1(6) . .
C31 C29 C30 119.5(13) . 11_557
C31 C29 C30 119.5(13) . .
C30 C29 C30 96(2) 11_557 .
C31 C29 C28 106.6(14) . .
C30 C29 C28 107.3(9) 11_557 .
C30 C29 C28 107.3(9) . .
C29 C30 H30A 109.5 . .
C29 C30 H30B 109.5 . .
H30A C30 H30B 109.5 . .
C29 C30 H30C 109.5 . .
H30A C30 H30C 109.5 . .
H30B C30 H30C 109.5 . .
C32 C31 C29 132(2) . .
C32 C31 H31A 101.9 . .
C29 C31 H31A 106.5 . .
C31 C32 C34 112.1(17) . .
C31 C32 C33 110.6(14) . 11_557
C34 C32 C33 109.8(14) . 11_557
C31 C32 C33 110.6(14) . .
C34 C32 C33 109.8(14) . .
C33 C32 C33 104(3) 11_557 .
C32 C33 H33A 109.5 . .
C32 C33 H33B 109.5 . .
H33A C33 H33B 109.5 . .
C32 C33 H33C 109.5 . .
H33A C33 H33C 109.5 . .
H33B C33 H33C 109.5 . .
C32 C34 H34A 109.4 . .
C32 C34 H34B 109.7 . .
H34A C34 H34B 109.5 . .
O9 C35 O9 126.0(11) 11_557 .
O9 C35 C36 117.0(6) 11_557 .
O9 C35 C36 117.0(6) . .
C37 C36 C37 117.1(13) 11_557 .
C37 C36 C35 121.4(6) 11_557 .
C37 C36 C35 121.4(6) . .
C40 C37 C36 121.2(11) 4_575 .
C40 C37 H37A 119.4 4_575 .
C36 C37 H37A 119.4 . .
O12 C38 O12 124.8(12) 11_557 .
O12 C38 C39 117.6(6) 11_557 .
O12 C38 C39 117.6(6) . .
C40 C39 C40 115.7(14) 11_557 .
C40 C39 C38 122.0(7) 11_557 .
C40 C39 C38 122.0(7) . .
C39 C40 C37 122.2(11) . 2_755
C39 C40 H40A 118.9 . .
C37 C40 H40A 118.9 2_755 .
O11 C41 O10 126.0(9) . .
O11 C41 C42 116.6(10) . .
O10 C41 C42 117.4(10) . .
C47 C42 C43 118.5(10) . .
C47 C42 C41 120.0(10) . .
C43 C42 C41 121.1(10) . .
C42 C43 C44 123.0(11) . .
C42 C43 H43A 118.5 . .
C44 C43 H43A 118.5 . .
C45 C44 C43 119.5(10) . .
C45 C44 H44A 120.3 . .
C43 C44 H44A 120.3 . .
C44 C45 C46 117.6(10) . .
C44 C45 C48 123.0(9) . .
C46 C45 C48 119.1(9) . .
C45 C46 C47 121.0(10) . .
C45 C46 H46A 119.5 . .
C47 C46 H46A 119.5 . .
C42 C47 C46 120.2(10) . .
C42 C47 H47A 119.9 . .
C46 C47 H47A 119.9 . .
O18 C48 O17 124.7(9) . 4_575
O18 C48 C45 117.8(9) . .
O17 C48 C45 117.4(9) 4_575 .
C50 C49 C62 122.9(13) . .
C50 C49 S3 109.0(11) . .
C62 C49 S3 124.4(7) . .
C49 C50 C51 125.9(19) . .
C49 C50 H50A 117.1 . .
C51 C50 H50A 117.1 . .
C50 C51 C61 106.2(18) . 2_755
C50 C51 C52 128(2) . .
C61 C51 C52 115.7(18) 2_755 .
C54 C52 C53 113.0(18) . .
C54 C52 C55 103.3(17) . .
C53 C52 C55 114.3(18) . .
C54 C52 C51 108.5(19) . .
C53 C52 C51 103.1(18) . .
C55 C52 C51 114.7(13) . .
C52 C53 H53A 109.5 . .
C52 C53 H53B 109.5 . .
H53A C53 H53B 109.5 . .
C52 C53 H53C 109.5 . .
H53A C53 H53C 109.5 . .
H53B C53 H53C 109.5 . .
C52 C54 H54A 109.5 . .
C52 C54 H54B 109.5 . .
H54A C54 H54B 109.5 . .
C52 C54 H54C 109.5 . .
H54A C54 H54C 109.5 . .
H54B C54 H54C 109.5 . .
C56 C55 C52 117.6(12) . .
C56 C55 H55A 109.7 . .
C52 C55 H55A 106.3 . .
C56 C55 H55B 110.5 . .
C52 C55 H55B 105.0 . .
H55A C55 H55B 107.2 . .
C55 C56 C59 110.9(14) . .
C55 C56 C58 110.2(13) . .
C59 C56 C58 111.1(15) . .
C55 C56 C57 108.6(13) . .
C59 C56 C57 106.2(14) . .
C58 C56 C57 109.7(13) . .
C56 C57 H57A 109.5 . .
C56 C57 H57B 109.5 . .
H57A C57 H57B 109.5 . .
C56 C57 H57C 109.5 . .
H57A C57 H57C 109.5 . .
H57B C57 H57C 109.5 . .
C56 C58 H58A 109.5 . .
C56 C58 H58B 109.5 . .
H58A C58 H58B 109.5 . .
C56 C58 H58C 109.5 . .
H58A C58 H58C 109.5 . .
H58B C58 H58C 109.5 . .
C56 C59 H59A 109.5 . .
C56 C59 H59B 109.5 . .
H59A C59 H59B 109.5 . .
C56 C59 H59C 109.5 . .
H59A C59 H59C 109.5 . .
H59B C59 H59C 109.5 . .
C61 C60 C62 114.6(14) . 4_575
C61 C60 S3 112.7(13) . .
C62 C60 S3 126.7(8) 4_575 .
C60 C61 C51 127(2) . 4_575
C60 C61 H61A 116.6 . .
C51 C61 H61A 116.6 4_575 .
O16 C62 C49 124.4(8) . .
O16 C62 C60 119.5(8) . 2_755
C49 C62 C60 115.9(9) . 2_755

loop_
_geom_bond_atom_site_label_1
_geom_bond_atom_site_label_2
_geom_bond_distance
_geom_bond_site_symmetry_2
Co1 O10 2.001(6) .
Co1 O9 2.026(6) .
Co1 O2 2.054(5) .
Co1 O3 2.130(5) .
Co1 O5 2.123(6) .
Co1 O1 2.213(5) .
Co2 O11 2.014(6) .
Co2 O12 2.027(6) .
Co2 O8 2.053(6) .
Co2 O6 2.119(6) .
Co2 O5 2.123(5) .
Co2 O1 2.236(6) .
Co3 O18 2.006(6) .
Co3 O17 2.050(6) .
Co3 O16 2.072(6) .
Co3 O16 2.104(6) 4_575
Co3 O14 2.118(6) .
Co3 O13 2.233(4) .
Co3 Co3 3.0000(16) 2_755
Co3 Co3 3.0000(16) 4_575
S1 O3 1.433(6) .
S1 O4 1.436(7) .
S1 C12 1.761(10) .
S1 C2 1.750(12) .
S2 O6 1.441(7) .
S2 O7 1.441(7) .
S2 C26 1.774(11) .
S2 C16 1.773(11) .
S3 O15 1.427(6) .
S3 O14 1.421(6) .
S3 C60 1.711(13) .
S3 C49 1.753(11) .
O1 Co1 2.213(5) 11_557
O1 Co2 2.236(6) 11_557
O2 C1 1.329(15) .
O2 Co1 2.054(5) 11_557
O5 C11 1.302(10) .
O8 C25 1.302(14) .
O8 Co2 2.053(6) 11_557
O9 C35 1.252(8) .
O10 C41 1.280(12) .
O11 C41 1.250(12) .
O12 C38 1.257(8) .
O13 Co3 2.233(4) 2_755
O13 Co3 2.233(4) 4_575
O13 Co3 2.233(4) 3_775
O16 C62 1.278(10) .
O16 Co3 2.104(6) 2_755
O17 C48 1.254(11) 2_755
O18 C48 1.242(11) .
C1 C2 1.381(12) 11_557
C1 C2 1.381(12) .
C2 C3 1.450(17) .
C3 C4 1.335(17) .
C3 H3A 0.9500 .
C4 C3 1.335(17) 11_557
C4 C5 1.536(17) .
C5 C6 1.503(15) .
C5 C6 1.503(15) 11_557
C5 C7 1.542(17) .
C6 H6A 0.9800 .
C6 H6B 0.9800 .
C6 H6C 0.9800 .
C7 C8 1.573(18) .
C7 H7A 0.9599 .
C8 C10 1.634(15) .
C8 C10 1.634(15) 11_557
C8 C9 1.597(19) .
C9 H9A 0.9586 .
C9 H9B 0.9587 .
C10 H10A 0.9800 .
C10 H10B 0.9800 .
C10 H10C 0.9800 .
C11 C16 1.390(14) .
C11 C12 1.433(12) .
C12 C13 1.403(14) .
C13 C14 1.334(15) .
C13 H13A 0.9500 .
C14 C15 1.350(15) .
C14 C17 1.569(14) .
C15 C16 1.419(14) .
C15 H15A 0.9500 .
C17 C19 1.51(2) .
C17 C20 1.574(16) .
C17 C18 1.57(3) .
C18 H18A 0.9800 .
C18 H18B 0.9800 .
C18 H18C 0.9800 .
C19 H19A 0.9800 .
C19 H19B 0.9800 .
C19 H19C 0.9800 .
C20 C21 1.569(17) .
C20 H20A 0.9900 .
C20 H20B 0.9900 .
C21 C23 1.559(17) .
C21 C22 1.523(17) .
C21 C24 1.573(17) .
C22 H22A 0.9800 .
C22 H22B 0.9800 .
C22 H22C 0.9800 .
C23 H23A 0.9800 .
C23 H23B 0.9800 .
C23 H23C 0.9800 .
C24 H24A 0.9800 .
C24 H24B 0.9800 .
C24 H24C 0.9800 .
C25 C26 1.395(12) 11_557
C25 C26 1.395(12) .
C26 C27 1.404(14) .
C27 C28 1.384(12) .
C27 H27A 0.9500 .
C28 C27 1.384(12) 11_557
C28 C29 1.560(14) .
C29 C31 1.537(19) .
C29 C30 1.583(19) 11_557
C29 C30 1.583(19) .
C30 H30A 0.9800 .
C30 H30B 0.9800 .
C30 H30C 0.9800 .
C31 C32 1.502(17) .
C31 H31A 0.9599 .
C32 C34 1.56(2) .
C32 C33 1.569(16) 11_557
C32 C33 1.569(16) .
C33 H33A 0.9800 .
C33 H33B 0.9800 .
C33 H33C 0.9800 .
C34 H34A 0.9590 .
C34 H34B 0.9591 .
C35 O9 1.252(8) 11_557
C35 C36 1.526(18) .
C36 C37 1.362(13) 11_557
C36 C37 1.362(13) .
C37 C40 1.335(14) 4_575
C37 H37A 0.9500 .
C38 O12 1.257(8) 11_557
C38 C39 1.50(2) .
C39 C40 1.367(13) 11_557
C39 C40 1.367(13) .
C40 C37 1.335(14) 2_755
C40 H40A 0.9500 .
C41 C42 1.497(13) .
C42 C47 1.381(14) .
C42 C43 1.347(14) .
C43 C44 1.402(15) .
C43 H43A 0.9500 .
C44 C45 1.385(14) .
C44 H44A 0.9500 .
C45 C46 1.409(14) .
C45 C48 1.461(13) .
C46 C47 1.397(14) .
C46 H46A 0.9500 .
C47 H47A 0.9500 .
C48 O17 1.254(11) 4_575
C49 C50 1.36(2) .
C49 C62 1.386(13) .
C50 C51 1.42(3) .
C50 H50A 0.9500 .
C51 C61 1.55(3) 2_755
C51 C52 1.609(17) .
C52 C54 1.45(3) .
C52 C53 1.55(3) .
C52 C55 1.626(16) .
C53 H53A 0.9800 .
C53 H53B 0.9800 .
C53 H53C 0.9800 .
C54 H54A 0.9800 .
C54 H54B 0.9800 .
C54 H54C 0.9800 .
C55 C56 1.553(16) .
C55 H55A 0.9602 .
C55 H55B 0.9599 .
C56 C59 1.563(17) .
C56 C58 1.540(16) .
C56 C57 1.575(16) .
C57 H57A 0.9800 .
C57 H57B 0.9800 .
C57 H57C 0.9800 .
C58 H58A 0.9800 .
C58 H58B 0.9800 .
C58 H58C 0.9800 .
C59 H59A 0.9800 .
C59 H59B 0.9800 .
C59 H59C 0.9800 .
C60 C61 1.41(2) .
C60 C62 1.419(14) 4_575
C61 C51 1.55(3) 4_575
C61 H61A 0.9500 .
C62 C60 1.419(15) 2_755

loop_
_platon_squeeze_void_nr
_platon_squeeze_void_average_x
_platon_squeeze_void_average_y
_platon_squeeze_void_average_z
_platon_squeeze_void_volume
_platon_squeeze_void_count_electrons
_platon_squeeze_void_content
1 -0.003 -0.011 -0.002 18287 3650 ' '
2 0.000 0.000 0.500 211 89 ' '
3 0.278 0.059 0.500 61 21 ' '
4 0.559 0.222 0.000 61 16 ' '
5 0.941 0.278 0.500 61 17 ' '
6 0.222 0.441 0.000 61 12 ' '
7 0.500 0.500 0.000 211 89 ' '
8 0.778 0.559 0.000 61 21 ' '
9 0.059 0.722 0.500 61 16 ' '
10 0.441 0.778 0.000 61 17 ' '
11 0.722 0.941 0.500 61 12 ' '
